data_7216992
loop_
_publ_author_name
'Harata, Kazuaki'
'Takenaka, Yasushi'
'Yoshida, Noboru'

_publ_section_title
;
 Crystal structures of 6-deoxy-6-monosubstituted \b-cyclodextrins.
 Substituent-regulated one-dimensional arrays of macrocycles&#x2020;
;
_journal_issue 9
_journal_name_full 'Journal of the Chemical Society, Perkin Transactions 2'
_journal_page_first 1667
_journal_paper_doi 10.1039/b101521o
_journal_year 2001
_chemical_formula_sum 'C54 H105 N O43'
_chemical_formula_weight 1456.4
_chemical_name_common
;
 6-deoxy-6-[(R)-1-phenylrthyl]amino-beta-cyclodextrin
;
_chemical_name_systematic
; 
 6-deoxy-6-[(R)-1-phenylethyl]aminocyclomaltoheptaose
;
_space_group_IT_number 4
_symmetry_space_group_name_Hall 'P 2yb'
_symmetry_space_group_name_H-M 'P 1 21 1'
_atom_sites_solution_hydrogens geom
_atom_sites_solution_primary direct
_atom_sites_solution_secondary difmap
_audit_creation_method SHELXL-97
_cell_angle_alpha 90.00
_cell_angle_beta 101.96(1)
_cell_angle_gamma 90.00
_cell_formula_units_Z 1
_cell_length_a 15.019(2)
_cell_length_b 9.115(1)
_cell_length_c 25.988(5)
_cell_measurement_temperature 293
_cell_volume 3480.5(9)
_computing_structure_refinement 'SHELXL-97 (Sheldrick, 1997)'
_computing_structure_solution 'SHELXS-97 (Sheldrick, 1990)'
_diffrn_ambient_temperature 293
_diffrn_measured_fraction_theta_full 0.758
_diffrn_measured_fraction_theta_max 0.758
_diffrn_radiation_monochromator graphite
_diffrn_radiation_source 'fine-focus sealed tube'
_diffrn_radiation_type CuK\a
_diffrn_radiation_wavelength 1.54180
_diffrn_reflns_av_R_equivalents 0.0000
_diffrn_reflns_av_sigmaI/netI 0.0303
_diffrn_reflns_limit_h_max 18
_diffrn_reflns_limit_h_min 0
_diffrn_reflns_limit_k_max 11
_diffrn_reflns_limit_k_min 0
_diffrn_reflns_limit_l_max 31
_diffrn_reflns_limit_l_min -32
_diffrn_reflns_number 5727
_diffrn_reflns_theta_full 74.21
_diffrn_reflns_theta_max 74.21
_diffrn_reflns_theta_min 3.01
_exptl_absorpt_coefficient_mu 1.041
_exptl_crystal_density_diffrn 1.325
_exptl_crystal_density_method 'not measured'
_exptl_crystal_F_000 1438
_refine_diff_density_max 0.630
_refine_diff_density_min -0.385
_refine_diff_density_rms 0.084
_refine_ls_abs_structure_details 'Flack H D (1983), Acta Cryst. A39, 876-881'
_refine_ls_abs_structure_Flack 0.0(3)
_refine_ls_extinction_coef 0.0037(5)
_refine_ls_extinction_expression Fc^*^=kFc[1+0.001xFc^2^\l^3^/sin(2\q)]^-1/4^
_refine_ls_extinction_method SHELXL
_refine_ls_goodness_of_fit_ref 1.086
_refine_ls_hydrogen_treatment mixed
_refine_ls_matrix_type full
_refine_ls_number_parameters 993
_refine_ls_number_reflns 5727
_refine_ls_number_restraints 214
_refine_ls_restrained_S_all 1.083
_refine_ls_R_factor_all 0.0801
_refine_ls_R_factor_gt 0.0739
_refine_ls_shift/su_max 0.393
_refine_ls_shift/su_mean 0.015
_refine_ls_structure_factor_coef Fsqd
_refine_ls_weighting_details 'calc w=1/[\s^2^(Fo^2^)+(0.1601P)^2^+0.6574P] where P=(Fo^2^+2Fc^2^)/3'
_refine_ls_weighting_scheme calc
_refine_ls_wR_factor_gt 0.1968
_refine_ls_wR_factor_ref 0.2061
_reflns_number_gt 5111
_reflns_number_total 5721
_reflns_threshold_expression >2sigma(I)
_cod_data_source_file b101521o.txt
_cod_data_source_block rphabcd
_cod_original_cell_volume 3480
_cod_database_code 7216992

loop_
_symmetry_equiv_pos_as_xyz
'x, y, z'
'-x, y+1/2, -z'

loop_
_atom_site_label
_atom_site_type_symbol
_atom_site_fract_x
_atom_site_fract_y
_atom_site_fract_z
_atom_site_U_iso_or_equiv
_atom_site_adp_type
_atom_site_occupancy
_atom_site_symmetry_multiplicity
_atom_site_calc_flag
_atom_site_refinement_flags
_atom_site_disorder_assembly
_atom_site_disorder_group
C11 C 0.4553(5) 0.5605(10) 0.6106(3) 0.0566(19) Uani 1 1 d . . .
H11 H 0.4551 0.5646 0.5729 0.068 Uiso 1 1 calc R . .
C21 C 0.5494(5) 0.5143(11) 0.6399(3) 0.061(2) Uani 1 1 d . . .
H21 H 0.5950 0.5822 0.6315 0.073 Uiso 1 1 calc R . .
C31 C 0.5518(4) 0.5185(11) 0.6990(2) 0.0543(19) Uani 1 1 d . . .
H31 H 0.5104 0.4432 0.7074 0.065 Uiso 1 1 calc R . .
C41 C 0.5225(4) 0.6644(9) 0.7156(2) 0.0479(16) Uani 1 1 d . . .
H41 H 0.5683 0.7391 0.7131 0.058 Uiso 1 1 calc R . .
C51 C 0.4292(5) 0.7095(9) 0.6823(2) 0.0474(15) Uani 1 1 d . . .
H51 H 0.3832 0.6398 0.6890 0.057 Uiso 1 1 calc R . .
C61 C 0.3983(7) 0.8634(12) 0.6920(4) 0.077(3) Uani 1 1 d . . .
H61A H 0.3387 0.8804 0.6699 0.092 Uiso 1 1 calc R . .
H61B H 0.3925 0.8716 0.7284 0.092 Uiso 1 1 calc R . .
O21 O 0.5681(4) 0.3680(10) 0.6240(2) 0.085(2) Uani 1 1 d . . .
O31 O 0.6419(4) 0.4860(10) 0.7267(2) 0.084(2) Uani 1 1 d . . .
O41 O 0.5134(3) 0.6480(6) 0.76925(15) 0.0418(10) Uani 1 1 d . . .
O51 O 0.4332(4) 0.7018(7) 0.62734(17) 0.0603(14) Uani 1 1 d . . .
O61 O 0.4578(10) 0.9710(12) 0.6817(4) 0.146(4) Uani 1 1 d . . .
C12 O 0.1815(6) 0.2154(12) 0.5340(3) 0.108(3) Uani 1 1 d . . .
H12 H 0.1423 0.1615 0.5053 0.129 Uiso 1 1 calc R . .
C22 C 0.2735(6) 0.1418(12) 0.5468(4) 0.071(2) Uani 1 1 d . . .
H22 H 0.2997 0.1429 0.5153 0.085 Uiso 1 1 calc R . .
C32 C 0.3358(5) 0.2276(10) 0.5898(3) 0.0595(19) Uani 1 1 d . . .
H32 H 0.3127 0.2216 0.6224 0.071 Uiso 1 1 calc R . .
C42 C 0.3394(5) 0.3843(9) 0.5740(2) 0.0490(16) Uani 1 1 d . . .
H42 H 0.3712 0.3920 0.5447 0.059 Uiso 1 1 calc R . .
C52 C 0.2452(5) 0.4513(10) 0.5580(3) 0.0525(17) Uani 1 1 d . . .
H52 H 0.2173 0.4567 0.5888 0.063 Uiso 1 1 calc R . .
C62 C 0.2456(6) 0.6031(11) 0.5341(4) 0.069(2) Uani 1 1 d . . .
H62A H 0.1836 0.6371 0.5220 0.083 Uiso 1 1 calc R . .
H62B H 0.2768 0.6714 0.5604 0.083 Uiso 1 1 calc R . .
O22 O 0.2630(6) -0.0076(8) 0.5615(4) 0.095(2) Uani 1 1 d . . .
O32 O 0.4250(4) 0.1623(8) 0.5981(3) 0.088(2) Uani 1 1 d . . .
O42 O 0.3902(3) 0.4582(7) 0.61871(17) 0.0539(12) Uani 1 1 d . . .
O52 O 0.1889(4) 0.3611(7) 0.51803(19) 0.0621(14) Uani 1 1 d . . .
O62 O 0.2910(5) 0.5981(9) 0.4906(3) 0.089(2) Uani 1 1 d . . .
C13A C -0.1010(11) 0.133(2) 0.6256(6) 0.080(7) Uani 0.50 1 d PDU A 1
C23A C -0.0596(12) 0.0023(19) 0.6019(7) 0.079(8) Uani 0.50 1 d PDU A 1
C33A C 0.0411(12) 0.0371(18) 0.6017(9) 0.066(7) Uani 0.50 1 d PDU A 1
C43A C 0.0455(11) 0.1813(19) 0.5718(10) 0.087(9) Uani 0.50 1 d PDU A 1
C53A C 0.0020(11) 0.3044(18) 0.5977(10) 0.071(7) Uani 0.50 1 d PDU A 1
C63A C -0.0093(17) 0.442(2) 0.5642(7) 0.079(8) Uani 0.50 1 d PDU A 1
O23A O -0.062(2) -0.125(2) 0.6353(10) 0.091(7) Uani 0.50 1 d PDU A 1
O33A O 0.0764(16) -0.082(3) 0.5760(11) 0.094(9) Uani 0.50 1 d PDU A 1
O53A O -0.0914(9) 0.263(2) 0.5975(6) 0.069(5) Uani 0.50 1 d PDU A 1
O63A O -0.0512(13) 0.558(2) 0.5869(7) 0.074(5) Uani 0.50 1 d PDU A 1
C13B C -0.0929(13) 0.087(2) 0.6275(6) 0.095(9) Uani 0.50 1 d PDU A 2
C23B C -0.0375(13) -0.0366(19) 0.6113(7) 0.089(9) Uani 0.50 1 d PDU A 2
C33B C 0.0603(13) 0.015(2) 0.6097(11) 0.083(9) Uani 0.50 1 d PDU A 2
C43B C 0.0535(9) 0.1496(19) 0.5742(5) 0.067(6) Uani 0.50 1 d PDU A 2
C53B C -0.0073(11) 0.265(2) 0.5897(8) 0.088(9) Uani 0.50 1 d PDU A 2
C63B C -0.021(3) 0.390(3) 0.5493(11) 0.119(13) Uani 0.50 1 d PDU A 2
O23B O -0.035(2) -0.163(3) 0.6435(14) 0.122(12) Uani 0.50 1 d PDU A 2
O33B O 0.1035(15) -0.104(2) 0.5877(11) 0.089(8) Uani 0.50 1 d PDU A 2
O53B O -0.0959(11) 0.204(2) 0.5900(6) 0.098(9) Uani 0.50 1 d PDU A 2
O63B O -0.065(2) 0.508(3) 0.5700(10) 0.132(12) Uani 0.50 1 d PDU A 2
O43 O 0.1426(3) 0.2089(8) 0.57909(18) 0.0662(16) Uani 1 1 d D . .
C14 C -0.1395(4) 0.2188(10) 0.8186(2) 0.0512(17) Uani 1 1 d . . .
H14 H -0.1808 0.2306 0.8429 0.061 Uiso 1 1 calc R . .
C24 C -0.1426(5) 0.0621(11) 0.8002(3) 0.059(2) Uani 1 1 d . . .
H24 H -0.2060 0.0395 0.7838 0.071 Uiso 1 1 calc R . .
C34 C -0.0857(6) 0.0420(11) 0.7581(3) 0.062(2) Uani 1 1 d . . .
H34 H -0.0214 0.0573 0.7741 0.074 Uiso 1 1 calc R . .
C44 C -0.1150(5) 0.1542(14) 0.7148(3) 0.074(3) Uani 1 1 d . A .
H44 H -0.1781 0.1354 0.6970 0.088 Uiso 1 1 calc R . .
C54 C -0.1070(5) 0.3087(13) 0.7377(3) 0.066(2) Uani 1 1 d . . .
H54 H -0.0439 0.3253 0.7558 0.079 Uiso 1 1 calc R . .
C64 C -0.1370(7) 0.4340(18) 0.7010(4) 0.099(4) Uani 1 1 d . . .
H64A H -0.1349 0.5238 0.7213 0.118 Uiso 1 1 calc R . .
H64B H -0.0950 0.4444 0.6775 0.118 Uiso 1 1 calc R . .
O24 O -0.1161(4) -0.0347(7) 0.8442(2) 0.0644(14) Uani 1 1 d . . .
O34 O -0.0980(6) -0.1045(10) 0.7381(3) 0.101(3) Uani 1 1 d . . .
O44 O -0.0566(3) 0.1353(9) 0.67880(17) 0.074(2) Uani 1 1 d D . .
O54 O -0.1653(3) 0.3173(8) 0.77606(19) 0.0626(15) Uani 1 1 d . . .
O64 O -0.2252(5) 0.4143(15) 0.6713(3) 0.129(4) Uani 1 1 d . . .
C15 C 0.0904(4) 0.4514(7) 0.9796(2) 0.0366(12) Uani 1 1 d . . .
H15 H 0.1045 0.4939 1.0150 0.044 Uiso 1 1 calc R . .
C25 C 0.0728(4) 0.2882(8) 0.9837(2) 0.0398(13) Uani 1 1 d . . .
H25 H 0.0227 0.2757 1.0022 0.048 Uiso 1 1 calc R . .
C35 C 0.0443(4) 0.2219(7) 0.9299(2) 0.0372(12) Uani 1 1 d . . .
H35 H 0.0959 0.2266 0.9123 0.045 Uiso 1 1 calc R . .
C45 C -0.0347(4) 0.3076(7) 0.8972(2) 0.0360(12) Uani 1 1 d . . .
H45 H -0.0894 0.2933 0.9117 0.043 Uiso 1 1 calc R . .
C55 C -0.0125(4) 0.4697(8) 0.8968(2) 0.0417(13) Uani 1 1 d . . .
H55 H 0.0380 0.4842 0.8787 0.050 Uiso 1 1 calc R . .
C65 C -0.0917(5) 0.5641(10) 0.8711(3) 0.0568(18) Uani 1 1 d . . .
H65A H -0.0724 0.6659 0.8727 0.068 Uiso 1 1 calc R . .
H65B H -0.1099 0.5371 0.8343 0.068 Uiso 1 1 calc R . .
O25 O 0.1515(3) 0.2152(6) 1.01351(17) 0.0501(11) Uani 1 1 d . . .
O35 O 0.0153(3) 0.0717(5) 0.93053(19) 0.0471(11) Uani 1 1 d . . .
O45 O -0.0493(3) 0.2486(5) 0.84559(16) 0.0435(10) Uani 1 1 d . . .
O55 O 0.0142(3) 0.5214(5) 0.95008(17) 0.0431(10) Uani 1 1 d . . .
O65 O -0.1683(3) 0.5502(7) 0.8956(2) 0.0632(15) Uani 1 1 d . . .
C16 C 0.3990(3) 0.7152(7) 0.9677(2) 0.0354(12) Uani 1 1 d . . .
H16 H 0.4469 0.7873 0.9805 0.043 Uiso 1 1 calc R . .
C26 C 0.4028(4) 0.5969(7) 1.0091(2) 0.0346(12) Uani 1 1 d . . .
H26 H 0.3960 0.6419 1.0423 0.041 Uiso 1 1 calc R . .
C36 C 0.3262(4) 0.4888(7) 0.9912(2) 0.0349(12) Uani 1 1 d . . .
H36 H 0.3358 0.4423 0.9588 0.042 Uiso 1 1 calc R . .
C46 C 0.2347(3) 0.5723(7) 0.9782(2) 0.0341(12) Uani 1 1 d . . .
H46 H 0.2208 0.6135 1.0105 0.041 Uiso 1 1 calc R . .
C56 C 0.2384(4) 0.6940(7) 0.9390(2) 0.0379(13) Uani 1 1 d . . .
H56 H 0.2453 0.6505 0.9056 0.046 Uiso 1 1 calc R . .
C66 C 0.1545(4) 0.7917(9) 0.9292(3) 0.0541(18) Uani 1 1 d . . .
H66A H 0.1603 0.8648 0.9030 0.065 Uiso 1 1 calc R . .
H66B H 0.1012 0.7326 0.9153 0.065 Uiso 1 1 calc R . .
O26 O 0.4893(2) 0.5263(5) 1.01639(15) 0.0415(10) Uani 1 1 d . . .
O36 O 0.3231(3) 0.3769(5) 1.02843(17) 0.0447(10) Uani 1 1 d . . .
O46 O 0.1672(2) 0.4658(5) 0.95636(16) 0.0381(9) Uani 1 1 d . . .
O56 O 0.3139(3) 0.7876(5) 0.95795(18) 0.0419(10) Uani 1 1 d . . .
O66 O 0.1422(4) 0.8623(7) 0.9749(3) 0.0770(18) Uani 1 1 d . . .
C17 C 0.5640(4) 0.7421(9) 0.8071(2) 0.0450(16) Uani 1 1 d . . .
H17 H 0.6113 0.7889 0.7919 0.054 Uiso 1 1 calc R . .
C27 C 0.6103(4) 0.6487(9) 0.8543(2) 0.0445(15) Uani 1 1 d . . .
H27 H 0.6531 0.7113 0.8782 0.053 Uiso 1 1 calc R . .
C37 C 0.5405(4) 0.5895(9) 0.8840(2) 0.0453(15) Uani 1 1 d . . .
H37 H 0.5013 0.5188 0.8615 0.054 Uiso 1 1 calc R . .
C47 C 0.4822(3) 0.7155(8) 0.8968(2) 0.0393(13) Uani 1 1 d . . .
H47 H 0.5197 0.7841 0.9211 0.047 Uiso 1 1 calc R . .
C57 C 0.4384(4) 0.7943(8) 0.8466(2) 0.0403(13) Uani 1 1 d . . .
H57 H 0.4033 0.7222 0.8226 0.048 Uiso 1 1 calc R . .
C67 C 0.3766(4) 0.9221(8) 0.8512(2) 0.0433(14) Uani 1 1 d . . .
H67A H 0.3461 0.9527 0.8162 0.052 Uiso 1 1 calc R . .
H67B H 0.3302 0.8903 0.8698 0.052 Uiso 1 1 calc R . .
O27 O 0.6607(3) 0.5328(7) 0.83638(18) 0.0543(13) Uani 1 1 d . . .
O37 O 0.5880(3) 0.5158(7) 0.93001(19) 0.0619(14) Uani 1 1 d . . .
O47 O 0.4155(3) 0.6508(5) 0.92116(14) 0.0382(9) Uani 1 1 d . . .
O57 O 0.5093(3) 0.8518(5) 0.82208(17) 0.0446(10) Uani 1 1 d . . .
N67 N 0.4260(3) 1.0493(7) 0.8792(2) 0.0431(12) Uani 1 1 d . . .
C1 C 0.3650(4) 1.1778(8) 0.8797(3) 0.0467(15) Uani 1 1 d . . .
H1 H 0.4044 1.2604 0.8937 0.056 Uiso 1 1 calc R . .
C2 C 0.3010(5) 1.1549(10) 0.9169(3) 0.0553(17) Uani 1 1 d . . .
H2A H 0.2620 1.0728 0.9053 0.083 Uiso 1 1 calc R . .
H2B H 0.2647 1.2414 0.9174 0.083 Uiso 1 1 calc R . .
H2C H 0.3357 1.1361 0.9516 0.083 Uiso 1 1 calc R . .
C1P C 0.3156(5) 1.2228(10) 0.8241(3) 0.0598(19) Uani 1 1 d . . .
C2P C 0.3634(6) 1.2816(13) 0.7898(4) 0.078(3) Uani 1 1 d . . .
H2P H 0.4255 1.2983 0.8011 0.094 Uiso 1 1 calc R . .
C3P C 0.3213(8) 1.3177(17) 0.7378(4) 0.099(4) Uani 1 1 d . . .
H3P H 0.3558 1.3565 0.7152 0.119 Uiso 1 1 calc R . .
C4P C 0.2311(9) 1.296(2) 0.7207(5) 0.135(7) Uani 1 1 d . . .
H4P H 0.2024 1.3303 0.6877 0.162 Uiso 1 1 calc R . .
C5P C 0.1807(8) 1.223(3) 0.7522(5) 0.132(7) Uani 1 1 d . . .
H5P H 0.1211 1.1947 0.7386 0.158 Uiso 1 1 calc R . .
C6P C 0.2208(7) 1.1945(19) 0.8036(4) 0.103(4) Uani 1 1 d . . .
H6P H 0.1856 1.1555 0.8258 0.124 Uiso 1 1 calc R . .
C1M C 0.289(3) 0.358(7) 0.3098(17) 0.24(3) Uani 0.52 1 d PDU . .
O1M O 0.233(3) 0.288(8) 0.266(3) 0.34(3) Uani 0.52 1 d PDU . .
C2M C 0.5467(17) 0.378(5) 0.4928(11) 0.232(14) Uani 1 1 d DU . .
O2M O 0.6440(15) 0.3656(19) 0.5286(9) 0.230(8) Uani 1 1 d DU . .
C3M C -0.195(3) 0.688(3) 0.6042(10) 0.265(18) Uani 1 1 d DU . .
O3M O -0.2435(8) 0.5617(17) 0.5808(4) 0.144(4) Uani 1 1 d DU . .
C4M C 0.343(2) 0.444(5) 0.3843(15) 0.230(19) Uani 0.66 1 d PDU . .
O4M O 0.3063(12) 0.370(2) 0.4230(5) 0.127(5) Uani 0.66 1 d PDU . .
C5M C 0.097(6) -0.296(10) 0.7420(18) 0.38(5) Uani 0.44 1 d PDU . .
O5M O 0.094(4) -0.277(7) 0.7958(15) 0.34(4) Uani 0.44 1 d PDU . .
O1W O 0.2763(5) 0.4904(12) 1.1156(3) 0.108(3) Uani 1 1 d . . .
O2W O 0.6089(11) 1.138(2) 0.7411(8) 0.215(8) Uani 1 1 d . . .
O3W O 0.137(3) -0.326(4) 0.6521(19) 0.46(3) Uani 1 1 d . . .
O4W O 0.2628(14) 0.854(3) 1.0647(8) 0.254(10) Uani 1 1 d . . .
O5W O 0.3925(6) 0.7073(13) 1.1561(5) 0.138(4) Uani 1 1 d . . .

loop_
_atom_site_aniso_label
_atom_site_aniso_U_11
_atom_site_aniso_U_22
_atom_site_aniso_U_33
_atom_site_aniso_U_23
_atom_site_aniso_U_13
_atom_site_aniso_U_12
C11 0.060(4) 0.077(6) 0.031(3) -0.007(3) 0.005(3) -0.018(4)
C21 0.053(4) 0.085(6) 0.044(3) -0.017(4) 0.009(3) -0.007(4)
C31 0.041(3) 0.087(6) 0.034(3) -0.011(3) 0.006(2) 0.007(4)
C41 0.046(3) 0.070(5) 0.028(3) -0.008(3) 0.010(2) -0.006(3)
C51 0.050(3) 0.057(4) 0.031(3) 0.004(3) -0.002(2) 0.002(3)
C61 0.092(6) 0.078(7) 0.055(4) 0.009(5) 0.000(4) 0.020(5)
O21 0.065(3) 0.121(6) 0.067(3) -0.045(4) 0.008(3) 0.011(4)
O31 0.043(3) 0.147(7) 0.058(3) -0.032(4) 0.002(2) 0.027(3)
O41 0.039(2) 0.057(3) 0.0293(17) -0.0038(19) 0.0062(15) 0.000(2)
O51 0.075(3) 0.066(4) 0.035(2) 0.005(2) -0.001(2) -0.004(3)
O61 0.224(12) 0.079(6) 0.121(7) 0.003(6) 0.002(7) -0.023(8)
C12 0.110(6) 0.122(7) 0.090(5) 0.002(5) 0.020(4) -0.031(6)
C22 0.069(5) 0.070(6) 0.078(5) -0.006(5) 0.028(4) -0.009(5)
C32 0.050(4) 0.074(5) 0.055(4) 0.008(4) 0.011(3) 0.001(4)
C42 0.051(3) 0.066(5) 0.030(3) -0.003(3) 0.009(2) 0.000(3)
C52 0.043(3) 0.072(5) 0.040(3) 0.003(3) 0.003(3) 0.000(3)
C62 0.057(4) 0.073(6) 0.071(5) 0.009(5) -0.002(4) 0.004(4)
O22 0.095(5) 0.063(4) 0.131(6) -0.003(4) 0.030(4) -0.014(4)
O32 0.068(4) 0.069(4) 0.122(6) 0.009(4) 0.008(4) 0.018(3)
O42 0.056(3) 0.072(3) 0.0320(19) 0.000(2) 0.0033(18) -0.010(2)
O52 0.059(3) 0.080(4) 0.042(2) 0.003(3) 0.000(2) -0.019(3)
O62 0.100(5) 0.090(5) 0.075(4) 0.026(4) 0.017(3) -0.009(4)
C13A 0.046(10) 0.17(2) 0.025(9) 0.020(11) 0.010(7) -0.031(11)
C23A 0.060(10) 0.142(19) 0.030(9) 0.011(11) -0.003(8) -0.060(12)
C33A 0.050(9) 0.121(17) 0.024(8) -0.020(10) 0.002(7) -0.037(11)
C43A 0.039(10) 0.139(19) 0.085(16) 0.045(14) 0.020(10) -0.011(12)
C53A 0.042(9) 0.120(15) 0.056(13) -0.003(11) 0.019(9) -0.010(10)
C63A 0.060(11) 0.13(2) 0.040(9) 0.044(13) 0.004(8) 0.018(13)
O23A 0.110(16) 0.128(16) 0.049(9) -0.018(10) 0.050(11) -0.065(13)
O33A 0.080(14) 0.142(18) 0.063(14) -0.008(11) 0.018(12) -0.025(12)
O53A 0.036(6) 0.138(14) 0.030(6) 0.007(8) 0.001(5) -0.027(7)
O63A 0.067(9) 0.100(12) 0.056(9) 0.004(8) 0.012(7) -0.011(8)
C13B 0.079(16) 0.16(2) 0.040(13) -0.034(13) 0.005(11) -0.033(15)
C23B 0.093(16) 0.15(2) 0.017(7) -0.018(12) -0.001(9) -0.052(16)
C33B 0.078(15) 0.124(19) 0.048(14) 0.000(13) 0.012(12) -0.036(14)
C43B 0.068(13) 0.125(16) 0.004(5) -0.002(8) -0.001(6) -0.021(12)
C53B 0.061(13) 0.18(2) 0.018(7) 0.035(12) -0.012(7) -0.022(13)
C63B 0.11(2) 0.17(3) 0.08(2) 0.01(2) 0.011(17) 0.02(2)
O23B 0.13(2) 0.14(2) 0.096(18) -0.030(16) 0.029(14) -0.078(18)
O33B 0.083(14) 0.128(17) 0.056(12) -0.016(11) 0.017(11) -0.055(11)
O53B 0.070(10) 0.18(2) 0.033(7) 0.001(11) -0.007(6) -0.050(11)
O63B 0.131(19) 0.17(3) 0.088(18) 0.051(18) -0.006(14) 0.03(2)
O43 0.058(3) 0.103(5) 0.036(2) 0.001(3) 0.008(2) -0.023(3)
C14 0.037(3) 0.075(5) 0.039(3) 0.009(3) 0.004(2) -0.008(3)
C24 0.056(4) 0.083(6) 0.037(3) -0.005(4) 0.009(3) -0.026(4)
C34 0.063(4) 0.082(6) 0.042(3) -0.014(4) 0.013(3) -0.023(4)
C44 0.048(4) 0.132(9) 0.038(3) 0.008(5) 0.002(3) -0.031(5)
C54 0.046(4) 0.097(7) 0.053(4) 0.021(5) 0.006(3) -0.003(4)
C64 0.076(6) 0.153(13) 0.068(5) 0.047(7) 0.015(4) 0.030(7)
O24 0.079(3) 0.068(4) 0.047(3) 0.001(3) 0.017(2) -0.020(3)
O34 0.148(7) 0.093(5) 0.074(4) -0.038(4) 0.048(4) -0.052(5)
O44 0.051(3) 0.137(6) 0.035(2) -0.002(3) 0.0097(19) -0.024(3)
O54 0.045(2) 0.093(4) 0.047(3) 0.013(3) 0.002(2) 0.002(3)
O64 0.077(4) 0.236(13) 0.074(4) 0.063(6) 0.014(3) 0.044(6)
C15 0.029(2) 0.045(3) 0.037(3) 0.000(3) 0.008(2) 0.004(2)
C25 0.030(3) 0.047(4) 0.043(3) 0.006(3) 0.008(2) 0.001(3)
C35 0.029(2) 0.042(3) 0.040(3) 0.009(3) 0.007(2) 0.002(2)
C45 0.029(2) 0.046(3) 0.034(3) 0.006(3) 0.008(2) 0.002(2)
C55 0.030(3) 0.045(3) 0.049(3) 0.011(3) 0.006(2) 0.005(2)
C65 0.051(4) 0.057(5) 0.056(4) 0.003(4) -0.004(3) 0.011(3)
O25 0.040(2) 0.059(3) 0.046(2) 0.019(2) -0.0043(17) 0.003(2)
O35 0.045(2) 0.038(2) 0.055(3) 0.007(2) 0.0032(19) 0.0012(19)
O45 0.0340(19) 0.058(3) 0.039(2) 0.000(2) 0.0074(16) -0.0029(19)
O55 0.0303(18) 0.046(3) 0.051(2) -0.004(2) 0.0039(16) 0.0043(18)
O65 0.036(2) 0.080(4) 0.068(3) -0.021(3) -0.004(2) 0.017(3)
C16 0.030(2) 0.041(3) 0.036(3) -0.005(3) 0.009(2) -0.004(2)
C26 0.028(2) 0.043(3) 0.032(2) -0.006(2) 0.0059(19) 0.002(2)
C36 0.029(2) 0.036(3) 0.038(3) 0.009(2) 0.005(2) 0.001(2)
C46 0.029(2) 0.037(3) 0.037(3) 0.000(2) 0.007(2) 0.002(2)
C56 0.030(2) 0.042(3) 0.043(3) 0.001(3) 0.009(2) -0.002(2)
C66 0.034(3) 0.051(4) 0.075(5) 0.016(4) 0.006(3) 0.007(3)
O26 0.0287(18) 0.053(3) 0.042(2) 0.000(2) 0.0048(15) 0.0063(19)
O36 0.041(2) 0.045(3) 0.048(2) 0.014(2) 0.0088(18) 0.0044(19)
O46 0.0282(18) 0.045(2) 0.042(2) -0.0044(19) 0.0093(15) 0.0001(17)
O56 0.0319(19) 0.042(2) 0.054(2) -0.002(2) 0.0127(17) 0.0005(18)
O66 0.067(3) 0.065(4) 0.107(5) 0.004(4) 0.037(3) 0.019(3)
C17 0.033(3) 0.068(5) 0.036(3) -0.017(3) 0.012(2) -0.007(3)
C27 0.032(3) 0.063(4) 0.039(3) -0.017(3) 0.010(2) 0.003(3)
C37 0.036(3) 0.061(4) 0.039(3) -0.001(3) 0.008(2) 0.008(3)
C47 0.024(2) 0.055(4) 0.037(3) -0.007(3) 0.004(2) -0.001(3)
C57 0.034(3) 0.057(4) 0.031(3) -0.003(3) 0.010(2) 0.000(3)
C67 0.038(3) 0.050(4) 0.040(3) -0.001(3) 0.003(2) 0.000(3)
O27 0.033(2) 0.083(4) 0.046(2) -0.016(3) 0.0057(17) 0.012(2)
O37 0.054(3) 0.082(4) 0.051(3) 0.012(3) 0.014(2) 0.026(3)
O47 0.0359(19) 0.047(2) 0.0323(18) -0.0070(18) 0.0085(15) -0.0051(18)
O57 0.043(2) 0.052(3) 0.042(2) -0.003(2) 0.0156(17) -0.002(2)
N67 0.042(2) 0.049(3) 0.037(2) 0.001(2) 0.005(2) 0.002(2)
C1 0.042(3) 0.043(4) 0.055(4) -0.001(3) 0.009(3) 0.004(3)
C2 0.057(4) 0.057(5) 0.052(4) -0.004(4) 0.012(3) 0.008(4)
C1P 0.054(4) 0.066(5) 0.060(4) 0.018(4) 0.014(3) 0.010(4)
C2P 0.058(4) 0.092(7) 0.079(6) 0.013(6) 0.003(4) -0.011(5)
C3P 0.099(7) 0.126(11) 0.070(6) 0.036(7) 0.010(5) -0.025(7)
C4P 0.092(8) 0.211(19) 0.094(8) 0.070(11) 0.002(7) 0.032(11)
C5P 0.066(6) 0.22(2) 0.095(8) 0.052(11) -0.008(6) 0.012(9)
C6P 0.062(5) 0.155(13) 0.087(7) 0.026(8) 0.004(5) -0.018(7)
C1M 0.18(3) 0.40(7) 0.18(4) 0.12(4) 0.09(3) 0.19(4)
O1M 0.21(4) 0.34(7) 0.46(7) 0.05(7) 0.02(4) -0.03(5)
C2M 0.20(2) 0.28(4) 0.25(3) 0.02(3) 0.13(2) 0.06(3)
O2M 0.251(19) 0.122(11) 0.32(2) -0.025(15) 0.076(18) 0.015(13)
C3M 0.36(4) 0.25(3) 0.17(2) 0.02(2) 0.02(2) -0.19(3)
O3M 0.136(8) 0.191(13) 0.108(7) 0.035(8) 0.034(6) 0.007(9)
C4M 0.21(3) 0.29(5) 0.18(3) 0.03(4) 0.03(3) 0.10(4)
O4M 0.158(12) 0.152(14) 0.085(8) -0.005(9) 0.059(8) 0.003(11)
C5M 0.53(10) 0.20(6) 0.26(6) -0.05(5) -0.24(6) 0.11(6)
O5M 0.54(8) 0.23(5) 0.15(3) -0.02(3) -0.17(4) 0.02(5)
O1W 0.099(5) 0.131(7) 0.104(5) -0.021(6) 0.050(4) 0.005(5)
O2W 0.170(13) 0.175(15) 0.268(19) 0.024(15) -0.028(12) -0.009(12)
O3W 0.67(7) 0.24(3) 0.58(6) 0.09(4) 0.40(6) 0.19(4)
O4W 0.279(19) 0.24(2) 0.27(2) -0.108(19) 0.110(16) -0.107(19)
O5W 0.095(6) 0.108(7) 0.205(11) -0.026(8) 0.018(6) 0.002(6)

loop_
_atom_type_symbol
_atom_type_description
_atom_type_scat_dispersion_real
_atom_type_scat_dispersion_imag
_atom_type_scat_source
C C 0.0181 0.0091 'International Tables Vol C Tables 4.2.6.8 and 6.1.1.4'
O O 0.0492 0.0322 'International Tables Vol C Tables 4.2.6.8 and 6.1.1.4'
N N 0.0311 0.0180 'International Tables Vol C Tables 4.2.6.8 and 6.1.1.4'
H H 0.0000 0.0000 'International Tables Vol C Tables 4.2.6.8 and 6.1.1.4'

loop_
_geom_angle_atom_site_label_1
_geom_angle_atom_site_label_2
_geom_angle_atom_site_label_3
_geom_angle
O42 C11 O51 110.1(6)
O42 C11 C21 110.3(7)
O51 C11 C21 110.5(6)
O21 C21 C11 109.3(6)
O21 C21 C31 110.1(8)
C11 C21 C31 108.7(6)
O31 C31 C41 110.2(6)
O31 C31 C21 108.8(6)
C41 C31 C21 111.4(7)
O41 C41 C31 106.2(6)
O41 C41 C51 108.4(5)
C31 C41 C51 111.3(6)
O51 C51 C61 106.7(6)
O51 C51 C41 108.9(5)
C61 C51 C41 115.3(7)
O61 C61 C51 112.9(9)
C17 O41 C41 118.0(5)
C11 O51 C51 114.0(6)
O52 C12 O43 110.9(8)
O52 C12 C22 111.1(7)
O43 C12 C22 108.3(7)
O22 C22 C12 109.6(8)
O22 C22 C32 112.2(9)
C12 C22 C32 109.3(8)
O32 C32 C42 110.5(7)
O32 C32 C22 108.0(8)
C42 C32 C22 110.0(7)
O42 C42 C32 105.8(6)
O42 C42 C52 110.1(6)
C32 C42 C52 112.1(7)
O52 C52 C42 109.8(7)
O52 C52 C62 106.0(6)
C42 C52 C62 113.3(7)
O62 C62 C52 109.7(8)
C11 O42 C42 117.7(5)
C12 O52 C52 113.3(6)
O44 C13A O53A 114.8(13)
O44 C13A C23A 104.8(12)
O53A C13A C23A 110.6(11)
O23A C23A C13A 108.5(12)
O23A C23A C33A 108.3(14)
C13A C23A C33A 108.6(11)
O33A C33A C43A 110.8(14)
O33A C33A C23A 107.6(13)
C43A C33A C23A 108.8(12)
O43 C43A C53A 109.0(14)
O43 C43A C33A 103.2(13)
C53A C43A C33A 109.8(13)
O53A C53A C63A 102.7(16)
O53A C53A C43A 108.0(13)
C63A C53A C43A 111.2(14)
O63A C63A C53A 112.4(14)
C13A O53A C53A 114.7(11)
O44 C13B O53B 111.1(14)
O44 C13B C23B 111.7(13)
O53B C13B C23B 107.9(12)
O23B C23B C13B 113.1(14)
O23B C23B C33B 110.7(15)
C13B C23B C33B 111.0(12)
O33B C33B C43B 110.0(16)
O33B C33B C23B 106.6(14)
C43B C33B C23B 108.5(13)
O43 C43B C53B 108.8(12)
O43 C43B C33B 107.9(11)
C53B C43B C33B 111.4(11)
O53B C53B C43B 110.4(14)
O53B C53B C63B 107(2)
C43B C53B C63B 109.8(13)
O63B C63B C53B 108.1(17)
C13B O53B C53B 112.8(12)
C12 O43 C43B 118.8(7)
C12 O43 C43A 118.3(11)
C43B O43 C43A 12.5(11)
O54 C14 O45 110.2(6)
O54 C14 C24 111.7(6)
O45 C14 C24 107.6(6)
O24 C24 C14 110.3(5)
O24 C24 C34 113.1(8)
C14 C24 C34 110.8(7)
O34 C34 C44 111.4(7)
O34 C34 C24 108.8(7)
C44 C34 C24 109.3(8)
O44 C44 C34 106.4(8)
O44 C44 C54 111.1(8)
C34 C44 C54 110.3(6)
O54 C54 C64 104.5(8)
O54 C54 C44 107.9(7)
C64 C54 C44 117.9(8)
O64 C64 C54 112.3(11)
C13B O44 C13A 18.0(14)
C13B O44 C44 119.6(9)
C13A O44 C44 114.7(8)
C14 O54 C54 113.2(6)
O55 C15 O46 111.8(5)
O55 C15 C25 110.6(5)
O46 C15 C25 106.9(5)
O25 C25 C35 111.1(5)
O25 C25 C15 110.8(5)
C35 C25 C15 110.5(5)
O35 C35 C25 113.6(5)
O35 C35 C45 107.0(5)
C25 C35 C45 110.6(5)
O45 C45 C55 110.7(5)
O45 C45 C35 106.4(5)
C55 C45 C35 110.9(5)
O55 C55 C65 106.0(6)
O55 C55 C45 109.3(5)
C65 C55 C45 113.9(5)
O65 C65 C55 112.7(6)
C14 O45 C45 119.0(5)
C15 O55 C55 114.4(5)
O47 C16 O56 110.6(4)
O47 C16 C26 108.9(5)
O56 C16 C26 111.1(4)
O26 C26 C36 111.2(5)
O26 C26 C16 108.3(4)
C36 C26 C16 109.3(4)
O36 C36 C26 113.0(4)
O36 C36 C46 110.5(4)
C26 C36 C46 109.4(5)
O46 C46 C56 110.5(4)
O46 C46 C36 106.1(5)
C56 C46 C36 110.6(4)
O56 C56 C46 110.1(5)
O56 C56 C66 106.3(5)
C46 C56 C66 113.4(5)
O66 C66 C56 112.3(6)
C15 O46 C46 117.7(4)
C16 O56 C56 114.1(5)
O57 C17 O41 111.6(5)
O57 C17 C27 111.6(5)
O41 C17 C27 108.1(6)
O27 C27 C37 111.7(6)
O27 C27 C17 109.4(5)
C37 C27 C17 110.9(5)
O37 C37 C47 112.5(5)
O37 C37 C27 108.4(5)
C47 C37 C27 109.4(6)
O47 C47 C57 111.1(4)
O47 C47 C37 106.0(6)
C57 C47 C37 109.7(5)
O57 C57 C67 106.0(6)
O57 C57 C47 108.8(4)
C67 C57 C47 117.5(5)
N67 C67 C57 112.9(5)
C16 O47 C47 118.3(5)
C17 O57 C57 113.0(5)
C67 N67 C1 111.9(5)
N67 C1 C2 111.7(6)
N67 C1 C1P 112.4(6)
C2 C1 C1P 113.0(6)
C2P C1P C6P 116.4(8)
C2P C1P C1 120.1(7)
C6P C1P C1 123.3(7)
C1P C2P C3P 121.8(9)
C4P C3P C2P 120.2(10)
C3P C4P C5P 120.4(10)
C6P C5P C4P 118.8(12)
C5P C6P C1P 121.8(11)

loop_
_geom_bond_atom_site_label_1
_geom_bond_atom_site_label_2
_geom_bond_distance
C11 O42 1.399(9)
C11 O51 1.421(11)
C11 C21 1.520(11)
C21 O21 1.440(13)
C21 C31 1.532(9)
C31 O31 1.427(8)
C31 C41 1.493(12)
C41 O41 1.436(7)
C41 C51 1.542(9)
C51 O51 1.443(8)
C51 C61 1.515(13)
C61 O61 1.389(16)
O41 C17 1.403(7)
C12 O52 1.402(12)
C12 O43 1.415(9)
C12 C22 1.510(14)
C22 O22 1.432(13)
C22 C32 1.518(13)
C32 O32 1.441(10)
C32 C42 1.490(13)
C42 O42 1.421(8)
C42 C52 1.519(10)
C52 O52 1.451(9)
C52 C62 1.518(13)
C62 O62 1.435(12)
C13A O44 1.405(15)
C13A O53A 1.411(15)
C13A C23A 1.533(16)
C23A O23A 1.452(16)
C23A C33A 1.547(15)
C33A O33A 1.432(16)
C33A C43A 1.535(16)
C43A O43 1.454(15)
C43A C53A 1.524(17)
C53A O53A 1.452(15)
C53A C63A 1.517(16)
C63A O63A 1.419(14)
C13B O44 1.404(17)
C13B O53B 1.441(16)
C13B C23B 1.510(16)
C23B O23B 1.422(17)
C23B C33B 1.552(16)
C33B O33B 1.443(17)
C33B C43B 1.523(16)
C43B O43 1.424(14)
C43B C53B 1.501(15)
C53B O53B 1.442(16)
C53B C63B 1.533(19)
C63B O63B 1.423(14)
C14 O54 1.414(9)
C14 O45 1.417(7)
C14 C24 1.504(13)
C24 O24 1.434(10)
C24 C34 1.532(10)
C34 O34 1.431(12)
C34 C44 1.517(14)
C44 O44 1.419(10)
C44 C54 1.523(17)
C54 O54 1.459(10)
C54 C64 1.495(15)
C64 O64 1.400(13)
C15 O55 1.394(7)
C15 O46 1.415(7)
C15 C25 1.519(10)
C25 O25 1.436(7)
C25 C35 1.501(9)
C35 O35 1.438(8)
C35 C45 1.523(8)
C45 O45 1.420(7)
C45 C55 1.516(10)
C55 O55 1.439(8)
C55 C65 1.508(9)
C65 O65 1.431(10)
C16 O47 1.413(7)
C16 O56 1.414(7)
C16 C26 1.516(9)
C26 O26 1.426(7)
C26 C36 1.513(8)
C36 O36 1.413(7)
C36 C46 1.545(7)
C46 O46 1.433(7)
C46 C56 1.516(8)
C56 O56 1.424(7)
C56 C66 1.520(9)
C66 O66 1.395(11)
C17 O57 1.400(8)
C17 C27 1.536(10)
C27 O27 1.433(8)
C27 C37 1.523(9)
C37 O37 1.428(8)
C37 C47 1.522(9)
C47 O47 1.420(7)
C47 C57 1.515(8)
C57 O57 1.448(7)
C57 C67 1.509(10)
C67 N67 1.484(9)
N67 C1 1.489(9)
C1 C2 1.513(10)
C1 C1P 1.537(10)
C1P C2P 1.364(12)
C1P C6P 1.436(12)
C2P C3P 1.407(13)
C3P C4P 1.351(17)
C4P C5P 1.39(2)
C5P C6P 1.373(15)
C1M O1M 1.42(2)
C2M O2M 1.566(18)
C3M O3M 1.433(18)
C4M O4M 1.41(2)
C5M O5M 1.42(2)
